data_2016091
loop_
_publ_author_name
'Mague, Joel T.'
'Balakrishna, Maravanji S.'
'Punji, Banudhar'
'Suresh, Devarajan'

_publ_section_title
;
 Two crystalline modifications of 1,1'-thiobis(2-naphthol)
;
_journal_coeditor_code FA3098
_journal_issue 8
_journal_name_full 'Acta Crystallographica Section C'
_journal_page_first o487
_journal_page_last o488
_journal_paper_doi 10.1107/S0108270107032738
_journal_volume 63
_journal_year 2007
_chemical_formula_iupac 'C20 H14 O2 S'
_chemical_formula_moiety 'C20 H14 O2 S'
_chemical_formula_sum 'C20 H14 O2 S'
_chemical_formula_weight 318.37
_chemical_name_systematic
;
1,1'-thiobis(2-naphthol)
;
_space_group_IT_number 14
_symmetry_cell_setting monoclinic
_symmetry_space_group_name_Hall '-P 2yn'
_symmetry_space_group_name_H-M 'P 1 21/n 1'
_atom_sites_solution_hydrogens geom
_atom_sites_solution_primary direct
_atom_sites_solution_secondary difmap
_audit_creation_method SHELXL-97
_cell_angle_alpha 90.00
_cell_angle_beta 105.4090(10)
_cell_angle_gamma 90.00
_cell_formula_units_Z 4
_cell_length_a 13.6508(9)
_cell_length_b 5.2192(3)
_cell_length_c 21.2650(10)
_cell_measurement_reflns_used 5540
_cell_measurement_temperature 100(2)
_cell_measurement_theta_max 28.19
_cell_measurement_theta_min 2.97
_cell_volume 1460.59(15)
_computing_cell_refinement APEX2
_computing_data_collection 'APEX2 (Bruker, 2006)'
_computing_data_reduction 'SAINT-Plus (Bruker, 2006)'
_computing_molecular_graphics APEX2
_computing_publication_material APEX2
_computing_structure_refinement 'SHELXL97 (Sheldrick, 1997)'
_computing_structure_solution 'SHELXS97 (Sheldrick, 1997)'
_diffrn_ambient_temperature 100(2)
_diffrn_measured_fraction_theta_full 0.993
_diffrn_measured_fraction_theta_max 0.993
_diffrn_measurement_device_type 'Bruker SMART APEX CCD area-detector'
_diffrn_measurement_method 'phi and omega scans'
_diffrn_radiation_monochromator graphite
_diffrn_radiation_source 'fine-focus sealed tube'
_diffrn_radiation_type MoK\a
_diffrn_radiation_wavelength 0.71073
_diffrn_reflns_av_R_equivalents 0.0391
_diffrn_reflns_av_sigmaI/netI 0.0261
_diffrn_reflns_limit_h_max 17
_diffrn_reflns_limit_h_min -17
_diffrn_reflns_limit_k_max 6
_diffrn_reflns_limit_k_min -6
_diffrn_reflns_limit_l_max 27
_diffrn_reflns_limit_l_min -27
_diffrn_reflns_number 23840
_diffrn_reflns_theta_full 27.49
_diffrn_reflns_theta_max 27.49
_diffrn_reflns_theta_min 1.60
_exptl_absorpt_coefficient_mu 0.229
_exptl_absorpt_correction_T_max 0.9884
_exptl_absorpt_correction_T_min 0.9219
_exptl_absorpt_correction_type multi-scan
_exptl_absorpt_process_details '(SADABS; Sheldrick, 2007)'
_exptl_crystal_colour colourless
_exptl_crystal_density_diffrn 1.448
_exptl_crystal_density_method 'not measured'
_exptl_crystal_description Column
_exptl_crystal_F_000 664
_exptl_crystal_size_max 0.20
_exptl_crystal_size_mid 0.09
_exptl_crystal_size_min 0.05
_refine_diff_density_max 0.322
_refine_diff_density_min -0.314
_refine_ls_extinction_method none
_refine_ls_goodness_of_fit_ref 1.092
_refine_ls_hydrogen_treatment mixed
_refine_ls_matrix_type full
_refine_ls_number_parameters 216
_refine_ls_number_reflns 3330
_refine_ls_number_restraints 0
_refine_ls_restrained_S_all 1.092
_refine_ls_R_factor_all 0.0556
_refine_ls_R_factor_gt 0.0440
_refine_ls_shift/su_max 0.001
_refine_ls_shift/su_mean 0.000
_refine_ls_structure_factor_coef Fsqd
_refine_ls_weighting_details 'calc w=1/[\s^2^(Fo^2^)+(0.0147P)^2^+2.0538P] where P=(Fo^2^+2Fc^2^)/3'
_refine_ls_weighting_scheme calc
_refine_ls_wR_factor_gt 0.0833
_refine_ls_wR_factor_ref 0.0905
_reflns_number_gt 2828
_reflns_number_total 3330
_reflns_threshold_expression 'I >2\s(I)'
_cod_data_source_file fa3098.cif
_cod_data_source_block Ib
_cod_original_sg_symbol_H-M 'P 21/n'
_cod_database_code 2016091
_cod_database_fobs_code 2016091

loop_
_symmetry_equiv_pos_as_xyz
'x, y, z'
'-x+1/2, y+1/2, -z+1/2'
'-x, -y, -z'
'x-1/2, -y-1/2, z-1/2'

loop_
_atom_site_type_symbol
_atom_site_label
_atom_site_fract_x
_atom_site_fract_y
_atom_site_fract_z
_atom_site_U_iso_or_equiv
_atom_site_adp_type
_atom_site_calc_flag
_atom_site_refinement_flags
_atom_site_occupancy
S S1 0.70872(3) 0.40125(9) 0.95382(2) 0.01721(11) Uani d . 1
O O1 0.92640(10) 0.3062(3) 0.96499(7) 0.0215(3) Uani d . 1
H H1 0.988(2) 0.298(6) 0.9612(12) 0.045(8) Uiso d . 1
O O2 0.87525(10) 0.6943(3) 1.04306(7) 0.0209(3) Uani d . 1
H H2 0.846(2) 0.685(6) 1.0036(14) 0.051(9) Uiso d . 1
C C1 0.76113(14) 0.1558(4) 0.91397(9) 0.0174(4) Uani d . 1
C C2 0.86561(14) 0.1377(4) 0.92395(8) 0.0174(4) Uani d . 1
C C3 0.90827(14) -0.0575(4) 0.89310(9) 0.0193(4) Uani d . 1
H H3 0.9800 -0.0727 0.9019 0.023 Uiso calc R 1
C C4 0.84691(15) -0.2230(4) 0.85097(9) 0.0204(4) Uani d . 1
H H4 0.8764 -0.3535 0.8308 0.024 Uiso calc R 1
C C5 0.73946(14) -0.2039(4) 0.83666(9) 0.0186(4) Uani d . 1
C C6 0.67535(15) -0.3720(4) 0.79194(9) 0.0227(4) Uani d . 1
H H6 0.7046 -0.5000 0.7708 0.027 Uiso calc R 1
C C7 0.57191(16) -0.3536(4) 0.77853(10) 0.0250(4) Uani d . 1
H H7 0.5298 -0.4670 0.7480 0.030 Uiso calc R 1
C C8 0.52810(15) -0.1657(4) 0.81014(10) 0.0238(4) Uani d . 1
H H8 0.4562 -0.1547 0.8012 0.029 Uiso calc R 1
C C9 0.58777(14) 0.0013(4) 0.85365(9) 0.0202(4) Uani d . 1
H H9 0.5567 0.1278 0.8741 0.024 Uiso calc R 1
C C10 0.69569(14) -0.0120(4) 0.86864(9) 0.0171(4) Uani d . 1
C C11 0.76333(13) 0.3332(4) 1.03806(9) 0.0174(4) Uani d . 1
C C12 0.83999(14) 0.4917(4) 1.07206(9) 0.0176(4) Uani d . 1
C C13 0.88508(14) 0.4567(4) 1.13942(9) 0.0206(4) Uani d . 1
H H13 0.9391 0.5648 1.1619 0.025 Uiso calc R 1
C C14 0.85056(14) 0.2669(4) 1.17185(9) 0.0214(4) Uani d . 1
H H14 0.8812 0.2439 1.2171 0.026 Uiso calc R 1
C C15 0.76989(14) 0.1024(4) 1.13979(9) 0.0195(4) Uani d . 1
C C16 0.73244(15) -0.0933(4) 1.17345(10) 0.0232(4) Uani d . 1
H H16 0.7617 -0.1155 1.2189 0.028 Uiso calc R 1
C C17 0.65475(15) -0.2509(4) 1.14146(10) 0.0247(4) Uani d . 1
H H17 0.6306 -0.3815 1.1646 0.030 Uiso calc R 1
C C18 0.61079(15) -0.2183(4) 1.07393(10) 0.0224(4) Uani d . 1
H H18 0.5570 -0.3278 1.0519 0.027 Uiso calc R 1
C C19 0.64475(14) -0.0304(4) 1.03978(9) 0.0194(4) Uani d . 1
H H19 0.6139 -0.0110 0.9944 0.023 Uiso calc R 1
C C20 0.72507(14) 0.1352(4) 1.07113(9) 0.0170(4) Uani d . 1

loop_
_atom_site_aniso_label
_atom_site_aniso_U_11
_atom_site_aniso_U_22
_atom_site_aniso_U_33
_atom_site_aniso_U_12
_atom_site_aniso_U_13
_atom_site_aniso_U_23
S1 0.0170(2) 0.0198(2) 0.0149(2) 0.00341(18) 0.00420(16) 0.00071(19)
O1 0.0159(7) 0.0264(8) 0.0220(7) -0.0010(6) 0.0048(6) -0.0041(6)
O2 0.0195(7) 0.0227(7) 0.0204(7) -0.0013(6) 0.0052(6) -0.0020(6)
C1 0.0198(9) 0.0197(10) 0.0133(8) 0.0039(8) 0.0054(7) 0.0022(7)
C2 0.0185(9) 0.0214(10) 0.0126(8) -0.0005(8) 0.0048(7) 0.0011(7)
C3 0.0189(9) 0.0230(10) 0.0173(9) 0.0040(8) 0.0072(7) 0.0025(8)
C4 0.0243(10) 0.0201(10) 0.0187(9) 0.0047(8) 0.0092(8) 0.0020(8)
C5 0.0226(9) 0.0204(10) 0.0140(8) 0.0007(8) 0.0067(7) 0.0031(8)
C6 0.0276(10) 0.0225(10) 0.0187(9) 0.0002(8) 0.0076(8) -0.0017(8)
C7 0.0263(10) 0.0264(11) 0.0205(9) -0.0047(9) 0.0028(8) -0.0027(9)
C8 0.0200(9) 0.0283(11) 0.0217(9) -0.0013(8) 0.0031(8) 0.0019(9)
C9 0.0194(9) 0.0227(10) 0.0190(9) 0.0022(8) 0.0058(7) 0.0018(8)
C10 0.0203(9) 0.0181(9) 0.0133(8) 0.0016(7) 0.0050(7) 0.0045(7)
C11 0.0148(8) 0.0224(10) 0.0156(8) 0.0051(7) 0.0048(7) -0.0008(8)
C12 0.0155(8) 0.0194(9) 0.0199(9) 0.0037(7) 0.0081(7) -0.0017(8)
C13 0.0156(9) 0.0280(11) 0.0176(9) 0.0047(8) 0.0031(7) -0.0055(8)
C14 0.0197(9) 0.0302(11) 0.0138(8) 0.0086(8) 0.0040(7) -0.0001(8)
C15 0.0168(9) 0.0244(10) 0.0186(9) 0.0074(8) 0.0068(7) 0.0015(8)
C16 0.0253(10) 0.0267(11) 0.0201(9) 0.0095(9) 0.0104(8) 0.0040(9)
C17 0.0266(10) 0.0234(11) 0.0295(11) 0.0070(9) 0.0167(9) 0.0072(9)
C18 0.0204(9) 0.0213(10) 0.0280(10) 0.0007(8) 0.0109(8) -0.0010(9)
C19 0.0177(9) 0.0229(10) 0.0184(9) 0.0044(8) 0.0063(7) -0.0010(8)
C20 0.0165(8) 0.0195(10) 0.0163(8) 0.0051(7) 0.0068(7) -0.0011(7)

loop_
_atom_type_symbol
_atom_type_description
_atom_type_scat_dispersion_real
_atom_type_scat_dispersion_imag
_atom_type_scat_source
C C 0.0033 0.0016 'International Tables Vol C Tables 4.2.6.8 and 6.1.1.4'
H H 0.0000 0.0000 'International Tables Vol C Tables 4.2.6.8 and 6.1.1.4'
O O 0.0106 0.0060 'International Tables Vol C Tables 4.2.6.8 and 6.1.1.4'
S S 0.1246 0.1234 'International Tables Vol C Tables 4.2.6.8 and 6.1.1.4'

loop_
_geom_angle_atom_site_label_1
_geom_angle_atom_site_label_2
_geom_angle_atom_site_label_3
_geom_angle
_geom_angle_publ_flag
C11 S1 C1 102.73(9) y
C2 O1 H1 110.6(19) ?
C12 O2 H2 106(2) ?
C2 C1 C10 119.67(17) ?
C2 C1 S1 120.05(15) ?
C10 C1 S1 120.17(14) ?
O1 C2 C1 118.85(17) ?
O1 C2 C3 120.48(17) ?
C1 C2 C3 120.64(18) ?
C4 C3 C2 120.27(18) ?
C4 C3 H3 119.9 ?
C2 C3 H3 119.9 ?
C3 C4 C5 121.09(18) ?
C3 C4 H4 119.5 ?
C5 C4 H4 119.5 ?
C6 C5 C4 121.34(18) ?
C6 C5 C10 119.55(18) ?
C4 C5 C10 119.11(18) ?
C7 C6 C5 121.13(19) ?
C7 C6 H6 119.4 ?
C5 C6 H6 119.4 ?
C6 C7 C8 119.67(19) ?
C6 C7 H7 120.2 ?
C8 C7 H7 120.2 ?
C9 C8 C7 120.89(19) ?
C9 C8 H8 119.6 ?
C7 C8 H8 119.6 ?
C8 C9 C10 120.92(19) ?
C8 C9 H9 119.5 ?
C10 C9 H9 119.5 ?
C9 C10 C1 123.10(18) ?
C9 C10 C5 117.83(18) ?
C1 C10 C5 119.07(17) ?
C12 C11 C20 120.21(17) ?
C12 C11 S1 117.64(15) ?
C20 C11 S1 121.99(14) ?
O2 C12 C11 122.28(17) ?
O2 C12 C13 116.39(17) ?
C11 C12 C13 121.32(18) ?
C14 C13 C12 119.45(19) ?
C14 C13 H13 120.3 ?
C12 C13 H13 120.3 ?
C13 C14 C15 121.73(18) ?
C13 C14 H14 119.1 ?
C15 C14 H14 119.1 ?
C16 C15 C14 122.07(18) ?
C16 C15 C20 119.06(18) ?
C14 C15 C20 118.87(18) ?
C17 C16 C15 121.11(18) ?
C17 C16 H16 119.4 ?
C15 C16 H16 119.4 ?
C16 C17 C18 119.72(19) ?
C16 C17 H17 120.1 ?
C18 C17 H17 120.1 ?
C19 C18 C17 120.82(19) ?
C19 C18 H18 119.6 ?
C17 C18 H18 119.6 ?
C18 C19 C20 121.01(18) ?
C18 C19 H19 119.5 ?
C20 C19 H19 119.5 ?
C19 C20 C11 123.35(17) ?
C19 C20 C15 118.27(18) ?
C11 C20 C15 118.38(17) ?

loop_
_geom_bond_atom_site_label_1
_geom_bond_atom_site_label_2
_geom_bond_distance
_geom_bond_publ_flag
S1 C11 1.784(2) y
S1 C1 1.787(2) y
O1 C2 1.356(2) ?
O1 H1 0.86(3) ?
O2 C12 1.374(2) ?
O2 H2 0.83(3) ?
C1 C2 1.388(2) ?
C1 C10 1.427(3) ?
C2 C3 1.418(3) ?
C3 C4 1.361(3) ?
C3 H3 0.9500 ?
C4 C5 1.420(3) ?
C4 H4 0.9500 ?
C5 C6 1.414(3) ?
C5 C10 1.428(3) ?
C6 C7 1.368(3) ?
C6 H6 0.9500 ?
C7 C8 1.409(3) ?
C7 H7 0.9500 ?
C8 C9 1.371(3) ?
C8 H8 0.9500 ?
C9 C10 1.424(3) ?
C9 H9 0.9500 ?
C11 C12 1.378(3) ?
C11 C20 1.425(3) ?
C12 C13 1.413(3) ?
C13 C14 1.361(3) ?
C13 H13 0.9500 ?
C14 C15 1.420(3) ?
C14 H14 0.9500 ?
C15 C16 1.418(3) ?
C15 C20 1.436(2) ?
C16 C17 1.372(3) ?
C16 H16 0.9500 ?
C17 C18 1.412(3) ?
C17 H17 0.9500 ?
C18 C19 1.372(3) ?
C18 H18 0.9500 ?
C19 C20 1.416(3) ?
C19 H19 0.9500 ?

loop_
_geom_hbond_atom_site_label_D
_geom_hbond_atom_site_label_H
_geom_hbond_atom_site_label_A
_geom_hbond_site_symmetry_A
_geom_hbond_distance_DH
_geom_hbond_distance_HA
_geom_hbond_distance_DA
_geom_hbond_angle_DHA
O1 H1 O2 3_767 0.86(3) 1.90(3) 2.7581(19) 175(3)

loop_
_cod_related_entry_id
_cod_related_entry_database
_cod_related_entry_code
1 ChemSpider 78439
